data_7032516
loop_
_publ_author_name
'Arrowsmith, Merle'
'Crimmin, Mark R.'
'Hill, Michael S.'
'Lomas, Sarah L.'
'Heng, Myra Sae'
'Hitchcock, Peter B.'
'Kociok-K\"ohn, Gabriele'

_publ_section_title
;
 Catalytic hydroacetylenation of carbodiimides with homoleptic alkaline
 earth hexamethyldisilazides.
;
_journal_issue 38
_journal_name_full 'Dalton transactions (Cambridge, England : 2003)'
_journal_page_first 14249
_journal_page_last 14256
_journal_paper_doi 10.1039/c3dt53542h
_journal_volume 43
_journal_year 2014
_chemical_formula_moiety 'C33 H40 N2, C6 H6'
_chemical_formula_sum 'C39 H46 N2'
_chemical_formula_weight 542.78
_chemical_name_systematic
;
 ?
;
_space_group_crystal_system monoclinic
_space_group_IT_number 15
_space_group_name_Hall '-C 2yc'
_space_group_name_H-M_alt 'C 1 2/c 1'
_symmetry_space_group_name_Hall '-C 2yc'
_symmetry_space_group_name_H-M 'C 1 2/c 1'
_atom_sites_solution_hydrogens mixed
_audit_creation_method SHELXL-2013
_cell_angle_alpha 90
_cell_angle_beta 115.4780(4)
_cell_angle_gamma 90
_cell_formula_units_Z 8
_cell_length_a 22.5370(2)
_cell_length_b 12.92390(10)
_cell_length_c 25.3579(3)
_cell_measurement_reflns_used 60488
_cell_measurement_temperature 150(2)
_cell_measurement_theta_max 25.028
_cell_measurement_theta_min 2.910
_cell_volume 6667.62(11)
_computing_cell_refinement 'HKL Scalepack (Otwinowski & Minor, 1997)'
_computing_data_collection 'Collect (Nonius BV, 1997-2000)'
_computing_data_reduction
;
 DENZO-SCALEPACK Z. Otwinowski and W. Minor, " 
 Processing of X-ray Diffraction Data Collected in Oscillation Mode ", 
 Methods in Enzymology, Volume 276: Macromolecular Crystallography, 
 part A, p.307-326, 1997,C.W. Carter, Jr. & R. M. Sweet, Eds., Academic Press.
;
_computing_molecular_graphics 'ORTEP3 for Windows - Farrugia, L. J. J. Appl. Crystallogr. 1997, 30, 565'
_computing_publication_material
;
 'WinGX publication routines, Farrugia, 
 L. J., J. Appl. Crystallogr., 1999, 32, 837-838
;
_computing_structure_refinement
;
 SHELXL-2013 (Sheldrick, 2013)
 Sheldrick GM (2008) Acta Crystallogr A64:112--122 and 
 C. B. H\"ubschle, G. M. Sheldrick and B. Dittrich
 ShelXle: a Qt graphical user interface for SHELXL
 J. Appl. Cryst., 44, (2011) 1281-1284.
;
_computing_structure_solution
; 
 SIR97- Altomare A., Burla M.C., Camalli M., Cascarano G.L., Giacovazzo C. , 
 Guagliardi A., Moliterni A.G.G., Polidori G.,Spagna R. 
 (1999) J. Appl. Cryst. 32, 115-119
;
_diffrn_ambient_temperature 150(2)
_diffrn_measured_fraction_theta_full 0.974
_diffrn_measured_fraction_theta_max 0.990
_diffrn_measurement_device_type 'Nonius Kappa CCD'
_diffrn_measurement_method '498 1.3 degree images with \f and \w scans'
_diffrn_radiation_monochromator graphite
_diffrn_radiation_source 'fine-focus sealed tube'
_diffrn_radiation_type MoK\a
_diffrn_radiation_wavelength 0.71073
_diffrn_reflns_av_unetI/netI 0.0678
_diffrn_reflns_Laue_measured_fraction_full 0.974
_diffrn_reflns_Laue_measured_fraction_max 0.990
_diffrn_reflns_limit_h_max 26
_diffrn_reflns_limit_h_min -26
_diffrn_reflns_limit_k_max 15
_diffrn_reflns_limit_k_min -15
_diffrn_reflns_limit_l_max 30
_diffrn_reflns_limit_l_min -30
_diffrn_reflns_number 48040
_diffrn_reflns_point_group_measured_fraction_full 0.974
_diffrn_reflns_point_group_measured_fraction_max 0.990
_diffrn_reflns_theta_full 25.242
_diffrn_reflns_theta_max 25.096
_diffrn_reflns_theta_min 3.560
_exptl_absorpt_coefficient_mu 0.062
_exptl_absorpt_correction_T_max 0.989
_exptl_absorpt_correction_T_min 0.866
_exptl_absorpt_correction_type multi-scan
_exptl_absorpt_process_details
;
multi-scan from symmetry-related measurements 
 Sortav (Blessing 1995)
;
_exptl_crystal_colour colourless
_exptl_crystal_density_diffrn 1.081
_exptl_crystal_description prism
_exptl_crystal_F_000 2352
_exptl_crystal_size_max 0.650
_exptl_crystal_size_mid 0.600
_exptl_crystal_size_min 0.300
_refine_diff_density_max 0.175
_refine_diff_density_min -0.199
_refine_diff_density_rms 0.039
_refine_ls_extinction_method none
_refine_ls_goodness_of_fit_ref 1.088
_refine_ls_hydrogen_treatment mixed
_refine_ls_matrix_type full
_refine_ls_number_parameters 387
_refine_ls_number_reflns 48040
_refine_ls_number_restraints 0
_refine_ls_restrained_S_all 1.088
_refine_ls_R_factor_all 0.0826
_refine_ls_R_factor_gt 0.0645
_refine_ls_shift/su_max 0.000
_refine_ls_shift/su_mean 0.000
_refine_ls_structure_factor_coef Fsqd
_refine_ls_weighting_details 'w=1/[\s^2^(Fo^2^)+(0.0236P)^2^+7.3167P] where P=(Fo^2^+2Fc^2^)/3'
_refine_ls_weighting_scheme calc
_refine_ls_wR_factor_gt 0.1364
_refine_ls_wR_factor_ref 0.1473
_reflns_Friedel_coverage 0.000
_reflns_number_gt 38817
_reflns_number_total 48040
_reflns_threshold_expression 'I > 2\s(I)'
_cod_data_source_file c3dt53542h.txt
_cod_data_source_block k13msh35
_cod_depositor_comments 'Adding full bibliography for 7032514--7032517.cif.'
_cod_database_code 7032516
_shelx_space_group_comment
;
The symmetry employed for this shelxl refinement is uniquely defined
by the following loop, which should always be used as a source of
symmetry information in preference to the above space-group names.
They are only intended as comments.
;
_shelx_estimated_absorpt_t_min 0.961
_shelx_estimated_absorpt_t_max 0.982
_shelxl_version_number 2013-4

loop_
_space_group_symop_operation_xyz
'x, y, z'
'-x, y, -z+1/2'
'x+1/2, y+1/2, z'
'-x+1/2, y+1/2, -z+1/2'
'-x, -y, -z'
'x, -y, z-1/2'
'-x+1/2, -y+1/2, -z'
'x+1/2, -y+1/2, z-1/2'

loop_
_atom_site_label
_atom_site_type_symbol
_atom_site_fract_x
_atom_site_fract_y
_atom_site_fract_z
_atom_site_U_iso_or_equiv
_atom_site_adp_type
_atom_site_occupancy
_atom_site_site_symmetry_order
_atom_site_calc_flag
_atom_site_refinement_flags_posn
_atom_site_refinement_flags_adp
_atom_site_refinement_flags_occupancy
N1 N 0.47432(10) 0.41767(13) 0.29239(9) 0.0259(5) Uani 1 1 d . . .
H1 H 0.491(2) 0.416(3) 0.2662(19) 0.022(14) Uiso 0.5 1 d . . P
C1 C 0.44244(11) 0.50203(16) 0.29532(10) 0.0249(5) Uani 1 1 d . . .
N2 N 0.44892(10) 0.58832(13) 0.26996(9) 0.0264(5) Uani 1 1 d . . .
H2 H 0.482(3) 0.591(3) 0.259(2) 0.032(15) Uiso 0.5 1 d . . P
C2 C 0.40161(12) 0.49679(16) 0.32598(10) 0.0276(6) Uani 1 1 d . . .
C3 C 0.36919(12) 0.47738(16) 0.35196(10) 0.0296(6) Uani 1 1 d . . .
C4 C 0.33297(12) 0.44698(17) 0.38402(10) 0.0289(6) Uani 1 1 d . . .
C5 C 0.35074(13) 0.35631(18) 0.41727(11) 0.0361(6) Uani 1 1 d . . .
H5 H 0.3861 0.3153 0.4181 0.043 Uiso 1 1 calc R U .
C6 C 0.31678(14) 0.3266(2) 0.44887(12) 0.0449(7) Uani 1 1 d . . .
H6 H 0.3293 0.2655 0.4719 0.054 Uiso 1 1 calc R U .
C7 C 0.26474(15) 0.3852(2) 0.44721(12) 0.0485(7) Uani 1 1 d . . .
H7 H 0.2416 0.3644 0.4692 0.058 Uiso 1 1 calc R U .
C8 C 0.24629(14) 0.4736(2) 0.41373(12) 0.0473(7) Uani 1 1 d . . .
H8 H 0.2100 0.5130 0.4121 0.057 Uiso 1 1 calc R U .
C9 C 0.28029(13) 0.50523(19) 0.38256(11) 0.0371(6) Uani 1 1 d . . .
H9 H 0.2678 0.5669 0.3600 0.045 Uiso 1 1 calc R U .
C10 C 0.47365(11) 0.32445(15) 0.32235(10) 0.0252(5) Uani 1 1 d . . .
C11 C 0.51461(12) 0.31524(16) 0.38212(10) 0.0302(6) Uani 1 1 d . . .
C12 C 0.51442(13) 0.22182(17) 0.40934(11) 0.0381(7) Uani 1 1 d . . .
H12 H 0.5420 0.2136 0.4498 0.046 Uiso 1 1 calc R U .
C13 C 0.47481(14) 0.14109(18) 0.37844(12) 0.0416(7) Uani 1 1 d . . .
H13 H 0.4750 0.0781 0.3978 0.050 Uiso 1 1 calc R U .
C14 C 0.43501(13) 0.15110(17) 0.31973(12) 0.0392(7) Uani 1 1 d . . .
H14 H 0.4077 0.0950 0.2991 0.047 Uiso 1 1 calc R U .
C15 C 0.43404(12) 0.24210(16) 0.28996(10) 0.0295(6) Uani 1 1 d . . .
C16 C 0.55966(13) 0.40247(18) 0.41692(11) 0.0386(7) Uani 1 1 d . . .
H16 H 0.5461 0.4663 0.3923 0.046 Uiso 1 1 calc R U .
C17 C 0.55322(17) 0.4247(2) 0.47296(14) 0.0618(9) Uani 1 1 d . . .
H17A H 0.5070 0.4376 0.4639 0.093 Uiso 1 1 calc R U .
H17B H 0.5794 0.4859 0.4919 0.093 Uiso 1 1 calc R U .
H17C H 0.5691 0.3651 0.4992 0.093 Uiso 1 1 calc R U .
C18 C 0.63067(15) 0.3800(2) 0.42967(13) 0.0537(8) Uani 1 1 d . . .
H18A H 0.6447 0.3157 0.4522 0.081 Uiso 1 1 calc R U .
H18B H 0.6586 0.4372 0.4522 0.081 Uiso 1 1 calc R U .
H18C H 0.6345 0.3725 0.3928 0.081 Uiso 1 1 calc R U .
C19 C 0.38948(13) 0.25303(18) 0.22542(11) 0.0371(6) Uani 1 1 d . . .
H19 H 0.4060 0.3130 0.2107 0.044 Uiso 1 1 calc R U .
C20 C 0.31966(15) 0.2791(2) 0.21601(13) 0.0551(8) Uani 1 1 d . . .
H20A H 0.3012 0.2208 0.2287 0.083 Uiso 1 1 calc R U .
H20B H 0.2925 0.2926 0.1745 0.083 Uiso 1 1 calc R U .
H20C H 0.3204 0.3408 0.2388 0.083 Uiso 1 1 calc R U .
C21 C 0.39028(15) 0.1583(2) 0.18959(12) 0.0501(8) Uani 1 1 d . . .
H21A H 0.4357 0.1419 0.1973 0.075 Uiso 1 1 calc R U .
H21B H 0.3649 0.1732 0.1479 0.075 Uiso 1 1 calc R U .
H21C H 0.3708 0.0992 0.2006 0.075 Uiso 1 1 calc R U .
C22 C 0.41234(12) 0.68012(15) 0.26703(10) 0.0263(5) Uani 1 1 d . . .
C23 C 0.44701(12) 0.76602(16) 0.30028(10) 0.0299(6) Uani 1 1 d . . .
C24 C 0.41219(14) 0.85757(17) 0.29431(11) 0.0371(6) Uani 1 1 d . . .
H24 H 0.4343 0.9165 0.3164 0.044 Uiso 1 1 calc R U .
C25 C 0.34653(13) 0.86445(18) 0.25717(12) 0.0395(7) Uani 1 1 d . . .
H25 H 0.3238 0.9277 0.2539 0.047 Uiso 1 1 calc R U .
C26 C 0.31347(13) 0.77993(17) 0.22449(11) 0.0375(6) Uani 1 1 d . . .
H26 H 0.2680 0.7857 0.1990 0.045 Uiso 1 1 calc R U .
C27 C 0.34576(12) 0.68621(16) 0.22838(10) 0.0303(6) Uani 1 1 d . . .
C28 C 0.51904(13) 0.75686(19) 0.34212(11) 0.0411(7) Uani 1 1 d . . .
H28 H 0.5385 0.7033 0.3257 0.049 Uiso 1 1 calc R U .
C29 C 0.52696(16) 0.7174(2) 0.40137(13) 0.0617(9) Uani 1 1 d . . .
H29A H 0.5735 0.7035 0.4262 0.093 Uiso 1 1 calc R U .
H29B H 0.5016 0.6535 0.3961 0.093 Uiso 1 1 calc R U .
H29C H 0.5109 0.7698 0.4200 0.093 Uiso 1 1 calc R U .
C30 C 0.55836(15) 0.8562(2) 0.34879(15) 0.0594(9) Uani 1 1 d . . .
H30A H 0.5438 0.9087 0.3686 0.089 Uiso 1 1 calc R U .
H30B H 0.5512 0.8816 0.3101 0.089 Uiso 1 1 calc R U .
H30C H 0.6052 0.8420 0.3720 0.089 Uiso 1 1 calc R U .
C31 C 0.30954(13) 0.59612(17) 0.18875(11) 0.0373(6) Uani 1 1 d . . .
H31 H 0.3347 0.5316 0.2065 0.045 Uiso 1 1 calc R U .
C32 C 0.24036(16) 0.5816(2) 0.18299(16) 0.0659(10) Uani 1 1 d . . .
H32A H 0.2416 0.5741 0.2219 0.099 Uiso 1 1 calc R U .
H32B H 0.2211 0.5193 0.1599 0.099 Uiso 1 1 calc R U .
H32C H 0.2136 0.6420 0.1634 0.099 Uiso 1 1 calc R U .
C33 C 0.30919(16) 0.6093(2) 0.12894(13) 0.0573(9) Uani 1 1 d . . .
H33A H 0.2878 0.6748 0.1116 0.086 Uiso 1 1 calc R U .
H33B H 0.2851 0.5519 0.1035 0.086 Uiso 1 1 calc R U .
H33C H 0.3545 0.6098 0.1332 0.086 Uiso 1 1 calc R U .
C34 C 0.59746(18) 0.0869(2) 0.56486(14) 0.0595(9) Uani 1 1 d . . .
H34 H 0.5671 0.0802 0.5815 0.071 Uiso 1 1 calc R U .
C35 C 0.64043(18) 0.1682(2) 0.58073(13) 0.0585(9) Uani 1 1 d . . .
H35 H 0.6401 0.2174 0.6085 0.070 Uiso 1 1 calc R U .
C36 C 0.68424(16) 0.1786(2) 0.55627(13) 0.0592(9) Uani 1 1 d . . .
H36 H 0.7140 0.2353 0.5671 0.071 Uiso 1 1 calc R U .
C37 C 0.68488(16) 0.1077(3) 0.51654(14) 0.0623(9) Uani 1 1 d . . .
H37 H 0.7151 0.1149 0.4997 0.075 Uiso 1 1 calc R U .
C38 C 0.64162(16) 0.0253(2) 0.50086(14) 0.0587(9) Uani 1 1 d . . .
H38 H 0.6421 -0.0240 0.4733 0.070 Uiso 1 1 calc R U .
C39 C 0.59774(16) 0.0147(2) 0.52508(14) 0.0559(8) Uani 1 1 d . . .
H39 H 0.5680 -0.0420 0.5145 0.067 Uiso 1 1 calc R U .

loop_
_atom_site_aniso_label
_atom_site_aniso_U_11
_atom_site_aniso_U_22
_atom_site_aniso_U_33
_atom_site_aniso_U_23
_atom_site_aniso_U_13
_atom_site_aniso_U_12
N1 0.0318(12) 0.0193(10) 0.0294(12) 0.0010(8) 0.0160(10) 0.0014(8)
C1 0.0244(13) 0.0246(12) 0.0241(12) -0.0019(9) 0.0090(10) -0.0008(9)
N2 0.0299(13) 0.0188(10) 0.0337(12) 0.0014(8) 0.0169(10) 0.0017(8)
C2 0.0301(15) 0.0219(12) 0.0297(13) 0.0003(10) 0.0119(12) 0.0029(10)
C3 0.0299(15) 0.0274(13) 0.0298(14) -0.0022(10) 0.0111(12) 0.0010(10)
C4 0.0283(14) 0.0331(13) 0.0247(13) -0.0032(10) 0.0109(11) -0.0046(10)
C5 0.0322(16) 0.0371(14) 0.0370(15) 0.0009(12) 0.0129(13) -0.0028(11)
C6 0.0433(18) 0.0492(16) 0.0369(16) 0.0097(12) 0.0123(14) -0.0098(13)
C7 0.0446(19) 0.0670(19) 0.0409(17) 0.0028(14) 0.0250(15) -0.0111(15)
C8 0.0430(19) 0.0594(18) 0.0495(18) 0.0003(14) 0.0294(15) 0.0028(14)
C9 0.0387(17) 0.0392(14) 0.0364(15) 0.0008(11) 0.0190(13) 0.0025(12)
C10 0.0272(14) 0.0203(11) 0.0314(14) 0.0032(10) 0.0158(11) 0.0028(9)
C11 0.0335(15) 0.0252(12) 0.0311(14) 0.0007(10) 0.0130(12) 0.0027(10)
C12 0.0452(17) 0.0323(14) 0.0316(14) 0.0070(11) 0.0115(13) 0.0055(12)
C13 0.0518(19) 0.0264(13) 0.0449(17) 0.0122(12) 0.0191(14) -0.0005(12)
C14 0.0443(17) 0.0251(13) 0.0427(16) 0.0034(11) 0.0135(13) -0.0070(11)
C15 0.0310(15) 0.0244(12) 0.0331(14) 0.0015(10) 0.0139(12) -0.0012(10)
C16 0.0439(18) 0.0297(13) 0.0306(14) -0.0001(11) 0.0049(12) 0.0002(11)
C17 0.058(2) 0.071(2) 0.055(2) -0.0311(16) 0.0234(17) -0.0082(16)
C18 0.050(2) 0.0569(18) 0.0535(19) -0.0111(14) 0.0221(16) -0.0175(14)
C19 0.0409(17) 0.0308(13) 0.0331(14) 0.0005(11) 0.0099(12) -0.0107(11)
C20 0.046(2) 0.0554(18) 0.0459(18) -0.0017(14) 0.0027(15) 0.0027(14)
C21 0.056(2) 0.0502(17) 0.0404(17) -0.0093(13) 0.0172(15) -0.0148(14)
C22 0.0322(15) 0.0204(12) 0.0292(13) 0.0028(10) 0.0160(12) 0.0040(10)
C23 0.0346(15) 0.0252(12) 0.0303(14) -0.0014(10) 0.0143(12) 0.0028(10)
C24 0.0455(18) 0.0242(13) 0.0395(15) -0.0051(11) 0.0164(13) 0.0022(11)
C25 0.0438(18) 0.0257(13) 0.0468(17) 0.0017(12) 0.0173(14) 0.0114(11)
C26 0.0316(16) 0.0316(14) 0.0430(16) 0.0048(12) 0.0100(13) 0.0066(11)
C27 0.0321(15) 0.0245(12) 0.0332(14) 0.0028(10) 0.0130(12) 0.0010(10)
C28 0.0366(16) 0.0357(14) 0.0418(16) -0.0136(12) 0.0082(13) 0.0032(11)
C29 0.058(2) 0.0592(19) 0.0427(19) 0.0006(15) -0.0017(16) 0.0116(15)
C30 0.042(2) 0.0588(19) 0.068(2) -0.0217(16) 0.0149(17) -0.0099(14)
C31 0.0317(16) 0.0282(13) 0.0429(16) -0.0012(11) 0.0075(12) -0.0004(10)
C32 0.052(2) 0.065(2) 0.084(3) -0.0237(18) 0.0331(19) -0.0266(16)
C33 0.063(2) 0.0551(19) 0.054(2) -0.0196(15) 0.0255(17) -0.0133(15)
C34 0.075(3) 0.060(2) 0.057(2) 0.0086(16) 0.0412(19) 0.0005(17)
C35 0.074(2) 0.061(2) 0.0404(18) 0.0061(14) 0.0246(18) 0.0027(17)
C36 0.050(2) 0.073(2) 0.0410(18) 0.0107(16) 0.0069(16) -0.0059(16)
C37 0.040(2) 0.093(3) 0.052(2) 0.0021(18) 0.0175(16) 0.0042(18)
C38 0.049(2) 0.074(2) 0.0507(19) -0.0019(16) 0.0189(17) 0.0159(17)
C39 0.056(2) 0.0543(18) 0.056(2) 0.0078(15) 0.0235(17) 0.0022(15)

loop_
_atom_type_symbol
_atom_type_description
_atom_type_scat_dispersion_real
_atom_type_scat_dispersion_imag
_atom_type_scat_source
C C 0.0033 0.0016 'International Tables Vol C Tables 4.2.6.8 and 6.1.1.4'
H H 0.0000 0.0000 'International Tables Vol C Tables 4.2.6.8 and 6.1.1.4'
N N 0.0061 0.0033 'International Tables Vol C Tables 4.2.6.8 and 6.1.1.4'

loop_
_geom_angle_atom_site_label_1
_geom_angle_atom_site_label_2
_geom_angle_atom_site_label_3
_geom_angle
C1 N1 C10 122.3(2)
C1 N1 H1 118(3)
C10 N1 H1 118(2)
N1 C1 N2 119.3(2)
N1 C1 C2 118.7(2)
N2 C1 C2 122.1(2)
C1 N2 C22 122.8(2)
C1 N2 H2 117(3)
C22 N2 H2 119(3)
C3 C2 C1 170.6(2)
C2 C3 C4 175.8(2)
C9 C4 C5 119.3(2)
C9 C4 C3 121.6(2)
C5 C4 C3 119.1(2)
C6 C5 C4 119.8(3)
C6 C5 H5 120.1
C4 C5 H5 120.1
C5 C6 C7 120.4(3)
C5 C6 H6 119.8
C7 C6 H6 119.8
C8 C7 C6 120.1(3)
C8 C7 H7 120.0
C6 C7 H7 120.0
C7 C8 C9 120.3(3)
C7 C8 H8 119.8
C9 C8 H8 119.8
C8 C9 C4 120.2(2)
C8 C9 H9 119.9
C4 C9 H9 119.9
C11 C10 C15 121.73(19)
C11 C10 N1 119.65(19)
C15 C10 N1 118.5(2)
C12 C11 C10 118.0(2)
C12 C11 C16 120.0(2)
C10 C11 C16 122.0(2)
C13 C12 C11 121.0(2)
C13 C12 H12 119.5
C11 C12 H12 119.5
C14 C13 C12 120.4(2)
C14 C13 H13 119.8
C12 C13 H13 119.8
C13 C14 C15 121.2(2)
C13 C14 H14 119.4
C15 C14 H14 119.4
C14 C15 C10 117.7(2)
C14 C15 C19 120.9(2)
C10 C15 C19 121.36(19)
C17 C16 C18 110.7(2)
C17 C16 C11 112.1(2)
C18 C16 C11 111.2(2)
C17 C16 H16 107.6
C18 C16 H16 107.6
C11 C16 H16 107.6
C16 C17 H17A 109.5
C16 C17 H17B 109.5
H17A C17 H17B 109.5
C16 C17 H17C 109.5
H17A C17 H17C 109.5
H17B C17 H17C 109.5
C16 C18 H18A 109.5
C16 C18 H18B 109.5
H18A C18 H18B 109.5
C16 C18 H18C 109.5
H18A C18 H18C 109.5
H18B C18 H18C 109.5
C15 C19 C20 110.5(2)
C15 C19 C21 113.3(2)
C20 C19 C21 111.1(2)
C15 C19 H19 107.2
C20 C19 H19 107.2
C21 C19 H19 107.2
C19 C20 H20A 109.5
C19 C20 H20B 109.5
H20A C20 H20B 109.5
C19 C20 H20C 109.5
H20A C20 H20C 109.5
H20B C20 H20C 109.5
C19 C21 H21A 109.5
C19 C21 H21B 109.5
H21A C21 H21B 109.5
C19 C21 H21C 109.5
H21A C21 H21C 109.5
H21B C21 H21C 109.5
C27 C22 C23 121.8(2)
C27 C22 N2 120.32(19)
C23 C22 N2 117.6(2)
C24 C23 C22 117.6(2)
C24 C23 C28 121.8(2)
C22 C23 C28 120.59(19)
C25 C24 C23 121.4(2)
C25 C24 H24 119.3
C23 C24 H24 119.3
C24 C25 C26 120.3(2)
C24 C25 H25 119.8
C26 C25 H25 119.8
C25 C26 C27 121.0(2)
C25 C26 H26 119.5
C27 C26 H26 119.5
C26 C27 C22 117.9(2)
C26 C27 C31 120.1(2)
C22 C27 C31 121.9(2)
C23 C28 C29 110.7(2)
C23 C28 C30 114.1(2)
C29 C28 C30 110.8(2)
C23 C28 H28 107.0
C29 C28 H28 107.0
C30 C28 H28 107.0
C28 C29 H29A 109.5
C28 C29 H29B 109.5
H29A C29 H29B 109.5
C28 C29 H29C 109.5
H29A C29 H29C 109.5
H29B C29 H29C 109.5
C28 C30 H30A 109.5
C28 C30 H30B 109.5
H30A C30 H30B 109.5
C28 C30 H30C 109.5
H30A C30 H30C 109.5
H30B C30 H30C 109.5
C32 C31 C33 110.7(2)
C32 C31 C27 113.3(2)
C33 C31 C27 110.0(2)
C32 C31 H31 107.5
C33 C31 H31 107.5
C27 C31 H31 107.5
C31 C32 H32A 109.5
C31 C32 H32B 109.5
H32A C32 H32B 109.5
C31 C32 H32C 109.5
H32A C32 H32C 109.5
H32B C32 H32C 109.5
C31 C33 H33A 109.5
C31 C33 H33B 109.5
H33A C33 H33B 109.5
C31 C33 H33C 109.5
H33A C33 H33C 109.5
H33B C33 H33C 109.5
C35 C34 C39 120.8(3)
C35 C34 H34 119.6
C39 C34 H34 119.6
C34 C35 C36 119.7(3)
C34 C35 H35 120.1
C36 C35 H35 120.1
C37 C36 C35 120.1(3)
C37 C36 H36 119.9
C35 C36 H36 119.9
C36 C37 C38 119.9(3)
C36 C37 H37 120.0
C38 C37 H37 120.0
C39 C38 C37 120.1(3)
C39 C38 H38 119.9
C37 C38 H38 119.9
C34 C39 C38 119.3(3)
C34 C39 H39 120.4
C38 C39 H39 120.4

loop_
_geom_bond_atom_site_label_1
_geom_bond_atom_site_label_2
_geom_bond_distance
N1 C1 1.325(3)
N1 C10 1.428(3)
N1 H1 0.89(4)
C1 N2 1.326(3)
C1 C2 1.439(3)
N2 C22 1.428(3)
N2 H2 0.90(4)
C2 C3 1.202(3)
C3 C4 1.433(4)
C4 C9 1.393(3)
C4 C5 1.398(3)
C5 C6 1.379(4)
C5 H5 0.9500
C6 C7 1.381(4)
C6 H6 0.9500
C7 C8 1.377(4)
C7 H7 0.9500
C8 C9 1.378(4)
C8 H8 0.9500
C9 H9 0.9500
C10 C11 1.400(3)
C10 C15 1.405(3)
C11 C12 1.392(3)
C11 C16 1.520(3)
C12 C13 1.377(3)
C12 H12 0.9500
C13 C14 1.375(4)
C13 H13 0.9500
C14 C15 1.393(3)
C14 H14 0.9500
C15 C19 1.514(3)
C16 C17 1.517(4)
C16 C18 1.518(4)
C16 H16 1.0000
C17 H17A 0.9800
C17 H17B 0.9800
C17 H17C 0.9800
C18 H18A 0.9800
C18 H18B 0.9800
C18 H18C 0.9800
C19 C20 1.524(4)
C19 C21 1.529(4)
C19 H19 1.0000
C20 H20A 0.9800
C20 H20B 0.9800
C20 H20C 0.9800
C21 H21A 0.9800
C21 H21B 0.9800
C21 H21C 0.9800
C22 C27 1.398(3)
C22 C23 1.410(3)
C23 C24 1.392(3)
C23 C28 1.514(3)
C24 C25 1.373(4)
C24 H24 0.9500
C25 C26 1.380(3)
C25 H25 0.9500
C26 C27 1.394(3)
C26 H26 0.9500
C27 C31 1.525(3)
C28 C29 1.523(4)
C28 C30 1.528(4)
C28 H28 1.0000
C29 H29A 0.9800
C29 H29B 0.9800
C29 H29C 0.9800
C30 H30A 0.9800
C30 H30B 0.9800
C30 H30C 0.9800
C31 C32 1.514(4)
C31 C33 1.523(4)
C31 H31 1.0000
C32 H32A 0.9800
C32 H32B 0.9800
C32 H32C 0.9800
C33 H33A 0.9800
C33 H33B 0.9800
C33 H33C 0.9800
C34 C35 1.367(4)
C34 C39 1.376(4)
C34 H34 0.9500
C35 C36 1.380(5)
C35 H35 0.9500
C36 C37 1.367(4)
C36 H36 0.9500
C37 C38 1.381(4)
C37 H37 0.9500
C38 C39 1.377(4)
C38 H38 0.9500
C39 H39 0.9500
